data_2208932
loop_
_publ_author_name
'Madsen, Anders'
'Nielsen, Kent A.'
'Bond, Andrew D.'
'Jeppesen, Jan O.'

_publ_section_title
;
 5-(2-Cyanoethylsulfanyl)-4-methylsulfanyl-1,3-dithiole-2-thione
;
_journal_coeditor_code KP2014
_journal_issue 5
_journal_name_full 'Acta Crystallographica Section E'
_journal_page_first o1669
_journal_page_last o1670
_journal_paper_doi 10.1107/S1600536806011251
_journal_volume 62
_journal_year 2006
_chemical_formula_iupac 'C7 H7 N S5'
_chemical_formula_moiety 'C7 H7 N S5'
_chemical_formula_sum 'C7 H7 N S5'
_chemical_formula_weight 265.44
_chemical_name_systematic
;
5-(2-Cyanoethylsulfanyl)-4-methylsulfanyl-1,3-dithiole-2-thione
;
_space_group_IT_number 14
_symmetry_cell_setting monoclinic
_symmetry_space_group_name_Hall '-P 2ybc'
_symmetry_space_group_name_H-M 'P 1 21/c 1'
_atom_sites_solution_hydrogens geom
_atom_sites_solution_primary direct
_atom_sites_solution_secondary difmap
_cell_angle_alpha 90.00
_cell_angle_beta 94.186(3)
_cell_angle_gamma 90.00
_cell_formula_units_Z 4
_cell_length_a 5.0793(3)
_cell_length_b 15.7214(12)
_cell_length_c 13.9016(11)
_cell_measurement_reflns_used 3035
_cell_measurement_temperature 180(2)
_cell_measurement_theta_max 25.54
_cell_measurement_theta_min 2.94
_cell_volume 1107.13(14)
_computing_cell_refinement 'SAINT (Bruker, 2003)'
_computing_data_collection 'APEX2 (Bruker--Nonius, 2004)'
_computing_data_reduction SAINT
_computing_molecular_graphics SHELXTL
_computing_publication_material SHELXTL
_computing_structure_refinement SHELXTL
_computing_structure_solution 'SHELXTL (Sheldrick, 2000)'
_diffrn_ambient_temperature 180(2)
_diffrn_measured_fraction_theta_full 0.982
_diffrn_measured_fraction_theta_max 0.982
_diffrn_measurement_device_type 'Bruker--Nonius X8 APEX-II CCD'
_diffrn_measurement_method 'thin-slice \w and \f'
_diffrn_radiation_monochromator graphite
_diffrn_radiation_source 'fine-focus sealed tube'
_diffrn_radiation_type MoK\a
_diffrn_radiation_wavelength 0.71073
_diffrn_reflns_av_R_equivalents 0.0483
_diffrn_reflns_av_sigmaI/netI 0.0390
_diffrn_reflns_limit_h_max 6
_diffrn_reflns_limit_h_min -4
_diffrn_reflns_limit_k_max 19
_diffrn_reflns_limit_k_min -19
_diffrn_reflns_limit_l_max 16
_diffrn_reflns_limit_l_min -16
_diffrn_reflns_number 14011
_diffrn_reflns_theta_full 25.86
_diffrn_reflns_theta_max 25.86
_diffrn_reflns_theta_min 3.92
_diffrn_standards_number 0
_exptl_absorpt_coefficient_mu 0.999
_exptl_absorpt_correction_T_max 0.907
_exptl_absorpt_correction_T_min 0.803
_exptl_absorpt_correction_type multi-scan
_exptl_absorpt_process_details '(SADABS; Sheldrick, 2003)'
_exptl_crystal_colour yellow
_exptl_crystal_density_diffrn 1.592
_exptl_crystal_density_method 'not measured'
_exptl_crystal_description needle
_exptl_crystal_F_000 544
_exptl_crystal_size_max 0.30
_exptl_crystal_size_mid 0.10
_exptl_crystal_size_min 0.10
_refine_diff_density_max 0.279
_refine_diff_density_min -0.259
_refine_ls_extinction_method none
_refine_ls_goodness_of_fit_ref 1.083
_refine_ls_hydrogen_treatment constr
_refine_ls_matrix_type full
_refine_ls_number_parameters 119
_refine_ls_number_reflns 2108
_refine_ls_number_restraints 0
_refine_ls_restrained_S_all 1.083
_refine_ls_R_factor_all 0.0375
_refine_ls_R_factor_gt 0.0256
_refine_ls_shift/su_max 0.001
_refine_ls_shift/su_mean 0.000
_refine_ls_structure_factor_coef Fsqd
_refine_ls_weighting_details 'calc w=1/[\s^2^(Fo^2^)+(0.0261P)^2^] where P=(Fo^2^+2Fc^2^)/3'
_refine_ls_weighting_scheme calc
_refine_ls_wR_factor_gt 0.0589
_refine_ls_wR_factor_ref 0.0610
_reflns_number_gt 1645
_reflns_number_total 2108
_reflns_threshold_expression I>2\s(I)
_cod_data_source_file kp2014.cif
_cod_data_source_block I
_cod_depositor_comments
;
The following automatic conversions were performed:
'_geom_bond_publ_flag' value 'N' changed to 'n' according to
'/home/saulius/struct/CIF-dictionaries/cif_core.dic' dictionary named
'cif_core.dic' version 2.4.1 from 2010-06-29 (20
times).

'_geom_angle_publ_flag' value 'N' changed to 'n' according to
'/home/saulius/struct/CIF-dictionaries/cif_core.dic' dictionary named
'cif_core.dic' version 2.4.1 from 2010-06-29 (32
times).

'_geom_torsion_publ_flag' value 'N' changed to 'n' according to
'/home/saulius/struct/CIF-dictionaries/cif_core.dic' dictionary named
'cif_core.dic' version 2.4.1 from 2010-06-29 (18 times).

Automatic conversion script
Id: cif_fix_enum 1527 2010-12-29 10:47:43Z saulius 

The following automatic conversions were performed:

'_geom_bond_publ_flag' value 'N' changed to 'n' according to
/home/saulius/struct/CIF-dictionaries/cif_core.dic dictionary named
'cif_core.dic' version 2.4.1 from 2010-06-29 (20
times).

'_geom_angle_publ_flag' value 'N' changed to 'n' according
to /home/saulius/struct/CIF-dictionaries/cif_core.dic dictionary
named 'cif_core.dic' version 2.4.1 from 2010-06-29 (32
times).

'_geom_torsion_publ_flag' value 'N' changed to 'n' according
to /home/saulius/struct/CIF-dictionaries/cif_core.dic dictionary
named 'cif_core.dic' version 2.4.1 from 2010-06-29 (18 times).

Automatic conversion script
Id: cif_fix_values 1715 2011-07-08 13:25:40Z adriana 
;
_cod_original_sg_symbol_H-M 'P 21/c'
_cod_database_code 2208932
_cod_database_fobs_code 2208932

loop_
_symmetry_equiv_pos_as_xyz
'x, y, z'
'-x, y+1/2, -z+1/2'
'-x, -y, -z'
'x, -y-1/2, z-1/2'

loop_
_atom_site_type_symbol
_atom_site_label
_atom_site_fract_x
_atom_site_fract_y
_atom_site_fract_z
_atom_site_U_iso_or_equiv
_atom_site_adp_type
_atom_site_calc_flag
_atom_site_refinement_flags
_atom_site_occupancy
S S1 1.08430(10) 0.37586(3) 0.98248(4) 0.02970(15) Uani d . 1
S S2 0.63539(9) 0.45970(3) 0.86984(4) 0.02309(14) Uani d . 1
S S3 0.78269(10) 0.28967(3) 0.81906(4) 0.02496(14) Uani d . 1
S S4 0.19595(9) 0.47089(3) 0.70966(4) 0.02460(14) Uani d . 1
S S5 0.36271(10) 0.27444(3) 0.65481(4) 0.02389(14) Uani d . 1
N N1 0.2576(4) 0.40996(13) 0.41096(15) 0.0540(6) Uani d . 1
C C1 0.8488(4) 0.37491(12) 0.89445(13) 0.0210(4) Uani d . 1
C C2 0.4522(3) 0.41442(12) 0.77166(12) 0.0190(4) Uani d . 1
C C3 0.5201(4) 0.33464(12) 0.74779(13) 0.0201(4) Uani d . 1
C C4 0.2047(4) 0.57008(12) 0.77433(15) 0.0346(5) Uani d . 1
H H4A 0.0636 0.6073 0.7471 0.052 Uiso calc R 1
H H4B 0.3759 0.5977 0.7687 0.052 Uiso calc R 1
H H4C 0.1794 0.5593 0.8425 0.052 Uiso calc R 1
C C5 0.6159(4) 0.27640(12) 0.56890(15) 0.0297(5) Uani d . 1
H H5A 0.7843 0.2564 0.6016 0.036 Uiso calc R 1
H H5B 0.5660 0.2360 0.5160 0.036 Uiso calc R 1
C C6 0.6594(4) 0.36398(14) 0.52555(15) 0.0343(6) Uani d . 1
H H6A 0.6897 0.4060 0.5782 0.041 Uiso calc R 1
H H6B 0.8194 0.3624 0.4890 0.041 Uiso calc R 1
C C7 0.4335(5) 0.39118(14) 0.46124(16) 0.0368(6) Uani d . 1

loop_
_atom_site_aniso_label
_atom_site_aniso_U_11
_atom_site_aniso_U_22
_atom_site_aniso_U_33
_atom_site_aniso_U_12
_atom_site_aniso_U_13
_atom_site_aniso_U_23
S1 0.0278(3) 0.0357(3) 0.0242(3) -0.0054(2) -0.0074(2) 0.0013(2)
S2 0.0220(3) 0.0252(3) 0.0217(3) -0.0021(2) -0.0011(2) -0.0056(2)
S3 0.0277(3) 0.0230(3) 0.0232(3) -0.0001(2) -0.0046(2) -0.0003(2)
S4 0.0222(3) 0.0257(3) 0.0254(3) 0.0020(2) -0.0020(2) -0.0025(2)
S5 0.0227(3) 0.0255(3) 0.0229(3) -0.0031(2) -0.0020(2) -0.0065(2)
N1 0.0468(14) 0.0667(15) 0.0475(14) -0.0034(11) -0.0039(11) 0.0182(12)
C1 0.0204(11) 0.0246(11) 0.0183(11) -0.0044(8) 0.0027(8) 0.0027(8)
C2 0.0184(10) 0.0236(11) 0.0150(10) -0.0045(8) 0.0010(8) -0.0003(8)
C3 0.0204(10) 0.0236(11) 0.0160(10) -0.0019(8) -0.0014(8) -0.0011(8)
C4 0.0364(13) 0.0229(12) 0.0433(15) 0.0052(10) -0.0054(10) -0.0060(10)
C5 0.0201(12) 0.0424(14) 0.0261(12) 0.0052(9) -0.0012(9) -0.0135(10)
C6 0.0225(12) 0.0537(15) 0.0271(13) -0.0110(10) 0.0041(9) -0.0050(11)
C7 0.0347(14) 0.0445(15) 0.0321(14) -0.0087(11) 0.0085(11) 0.0044(11)

loop_
_atom_type_symbol
_atom_type_description
_atom_type_scat_dispersion_real
_atom_type_scat_dispersion_imag
_atom_type_scat_source
C C 0.0033 0.0016 'International Tables Vol C Tables 4.2.6.8 and 6.1.1.4'
H H 0.0000 0.0000 'International Tables Vol C Tables 4.2.6.8 and 6.1.1.4'
N N 0.0061 0.0033 'International Tables Vol C Tables 4.2.6.8 and 6.1.1.4'
S S 0.1246 0.1234 'International Tables Vol C Tables 4.2.6.8 and 6.1.1.4'

loop_
_geom_angle_atom_site_label_1
_geom_angle_atom_site_label_2
_geom_angle_atom_site_label_3
_geom_angle
_geom_angle_publ_flag
C1 S2 C2 97.50(9) n
C1 S3 C3 97.88(9) n
C2 S4 C4 101.73(9) n
C3 S5 C5 99.75(9) n
S1 C1 S3 123.97(11) n
S1 C1 S2 123.26(11) n
S3 C1 S2 112.76(11) n
C3 C2 S2 116.10(14) n
C3 C2 S4 123.04(14) n
S2 C2 S4 120.86(11) n
C2 C3 S5 125.03(15) n
C2 C3 S3 115.73(14) n
S5 C3 S3 119.22(11) n
S4 C4 H4A 109.5 n
S4 C4 H4B 109.5 n
H4A C4 H4B 109.5 n
S4 C4 H4C 109.5 n
H4A C4 H4C 109.5 n
H4B C4 H4C 109.5 n
C6 C5 S5 113.86(13) n
C6 C5 H5A 108.8 n
S5 C5 H5A 108.8 n
C6 C5 H5B 108.8 n
S5 C5 H5B 108.8 n
H5A C5 H5B 107.7 n
C7 C6 C5 112.00(17) n
C7 C6 H6A 109.2 n
C5 C6 H6A 109.2 n
C7 C6 H6B 109.2 n
C5 C6 H6B 109.2 n
H6A C6 H6B 107.9 n
N1 C7 C6 178.1(3) n

loop_
_geom_bond_atom_site_label_1
_geom_bond_atom_site_label_2
_geom_bond_distance
_geom_bond_publ_flag
S1 C1 1.648(2) n
S2 C1 1.7363(19) n
S2 C2 1.7465(18) n
S3 C1 1.7192(19) n
S3 C3 1.751(2) n
S4 C2 1.7496(19) n
S4 C4 1.7990(19) n
S5 C3 1.7478(19) n
S5 C5 1.818(2) n
N1 C7 1.132(3) n
C2 C3 1.349(3) n
C4 H4A 0.980 n
C4 H4B 0.980 n
C4 H4C 0.980 n
C5 C6 1.526(3) n
C5 H5A 0.990 n
C5 H5B 0.990 n
C6 C7 1.466(3) n
C6 H6A 0.990 n
C6 H6B 0.990 n

loop_
_geom_torsion_atom_site_label_1
_geom_torsion_atom_site_label_2
_geom_torsion_atom_site_label_3
_geom_torsion_atom_site_label_4
_geom_torsion
_geom_torsion_publ_flag
C3 S3 C1 S1 -179.82(12) n
C3 S3 C1 S2 1.56(12) n
C2 S2 C1 S1 179.69(11) n
C2 S2 C1 S3 -1.68(12) n
C1 S2 C2 C3 1.21(16) n
C1 S2 C2 S4 -178.98(11) n
C4 S4 C2 C3 -179.89(16) n
C4 S4 C2 S2 0.31(14) n
S2 C2 C3 S5 178.27(10) n
S4 C2 C3 S5 -1.5(2) n
S2 C2 C3 S3 -0.3(2) n
S4 C2 C3 S3 179.90(10) n
C5 S5 C3 C2 108.40(18) n
C5 S5 C3 S3 -73.09(13) n
C1 S3 C3 C2 -0.79(16) n
C1 S3 C3 S5 -179.44(11) n
C3 S5 C5 C6 -68.06(16) n
S5 C5 C6 C7 -68.9(2) n

loop_
_cod_related_entry_id
_cod_related_entry_database
_cod_related_entry_code
1 ChemSpider 2051814
